data_7714685
loop_
_publ_author_name
'Atta, Sayan'
'Mandal, Amit'
'Saha, Rahul'
'Majumdar, Amit'

_publ_section_title
;
 Reduction of nitrite to nitric oxide and generation of reactive chalcogen
 species by mononuclear Fe(II) and Zn(II) complexes of thiolate and
 selenolate.
;
_journal_issue 3
_journal_name_full 'Dalton transactions (Cambridge, England : 2003)'
_journal_page_first 949
_journal_page_last 965
_journal_paper_doi 10.1039/d3dt03768a
_journal_volume 53
_journal_year 2024
_chemical_formula_moiety 'C42 H40 Fe2 N8 O9'
_chemical_formula_sum 'C42 H40 Fe2 N8 O9'
_chemical_formula_weight 912.52
_space_group_crystal_system monoclinic
_space_group_IT_number 14
_space_group_name_Hall '-P 2ybc'
_space_group_name_H-M_alt 'P 1 21/c 1'
_atom_sites_solution_hydrogens geom
_audit_creation_date 2023-08-15
_audit_creation_method
;
Olex2 1.2
(compiled 2018.05.29 svn.r3508 for OlexSys, GUI svn.r5506)
;
_audit_update_record
;
2023-08-15 deposited with the CCDC.	2023-12-11 downloaded from the CCDC.
;
_cell_angle_alpha 90
_cell_angle_beta 100.532(12)
_cell_angle_gamma 90
_cell_formula_units_Z 2
_cell_length_a 10.613(4)
_cell_length_b 15.673(6)
_cell_length_c 14.617(6)
_cell_measurement_reflns_used 9451
_cell_measurement_temperature 125.32
_cell_measurement_theta_max 25.67
_cell_measurement_theta_min 2.34
_cell_volume 2390.4(16)
_computing_cell_refinement 'SAINT V8.38A (?, 2016)'
_computing_data_reduction 'SAINT V8.38A (?, 2016)'
_computing_molecular_graphics 'Olex2 (Dolomanov et al., 2009)'
_computing_publication_material 'Olex2 (Dolomanov et al., 2009)'
_computing_structure_refinement 'ShelXL (Sheldrick, 2015)'
_computing_structure_solution 'ShelXT (Sheldrick, 2015)'
_diffrn_ambient_temperature 125.32
_diffrn_measured_fraction_theta_full 0.998
_diffrn_measured_fraction_theta_max 0.988
_diffrn_measurement_device_type 'Bruker D8VENTURE with PHOTON II Detector'
_diffrn_measurement_method 'phi, omega and kappa scan'
_diffrn_radiation_probe x-ray
_diffrn_radiation_type MoK\a
_diffrn_radiation_wavelength 0.71073
_diffrn_reflns_av_R_equivalents 0.0631
_diffrn_reflns_av_unetI/netI 0.0456
_diffrn_reflns_Laue_measured_fraction_full 0.998
_diffrn_reflns_Laue_measured_fraction_max 0.988
_diffrn_reflns_limit_h_max 12
_diffrn_reflns_limit_h_min -12
_diffrn_reflns_limit_k_max 17
_diffrn_reflns_limit_k_min -19
_diffrn_reflns_limit_l_max 17
_diffrn_reflns_limit_l_min -17
_diffrn_reflns_number 22154
_diffrn_reflns_point_group_measured_fraction_full 0.998
_diffrn_reflns_point_group_measured_fraction_max 0.988
_diffrn_reflns_theta_full 25.242
_diffrn_reflns_theta_max 25.841
_diffrn_reflns_theta_min 2.549
_diffrn_source_type Micro-focus
_diffrn_standards_number 0
_exptl_absorpt_coefficient_mu 0.664
_exptl_absorpt_correction_T_max 0.7453
_exptl_absorpt_correction_T_min 0.5331
_exptl_absorpt_correction_type multi-scan
_exptl_absorpt_process_details
;
SADABS-2016/2 (Bruker,2016/2) was used for absorption correction.
wR2(int) was 0.1446 before and 0.0843 after correction.
The Ratio of minimum to maximum transmission is 0.7153.
The \l/2 correction factor is Not present.
;
_exptl_crystal_colour dark-brown
_exptl_crystal_density_diffrn 1.268
_exptl_crystal_density_method 'not measured'
_exptl_crystal_description block
_exptl_crystal_F_000 944
_exptl_crystal_size_max 0.22
_exptl_crystal_size_mid 0.2
_exptl_crystal_size_min 0.18
_refine_diff_density_max 0.391
_refine_diff_density_min -0.617
_refine_diff_density_rms 0.055
_refine_ls_extinction_method none
_refine_ls_goodness_of_fit_ref 1.092
_refine_ls_hydrogen_treatment constr
_refine_ls_matrix_type full
_refine_ls_number_parameters 273
_refine_ls_number_reflns 4562
_refine_ls_number_restraints 4
_refine_ls_restrained_S_all 1.097
_refine_ls_R_factor_all 0.0727
_refine_ls_R_factor_gt 0.0545
_refine_ls_shift/su_max 0.001
_refine_ls_shift/su_mean 0.000
_refine_ls_structure_factor_coef Fsqd
_refine_ls_weighting_details 'w=1/[\s^2^(Fo^2^)+(0.0722P)^2^+1.2992P] where P=(Fo^2^+2Fc^2^)/3'
_refine_ls_weighting_scheme calc
_refine_ls_wR_factor_gt 0.1467
_refine_ls_wR_factor_ref 0.1604
_reflns_Friedel_coverage 0.000
_reflns_number_gt 3390
_reflns_number_total 4562
_reflns_threshold_expression 'I > 2\s(I)'
_cod_data_source_file d3dt03768a2.cif
_cod_data_source_block mo_am110823a_0m
_cod_depositor_comments 'Adding full bibliography for 7714674--7714686.cif.'
_cod_original_cell_volume 2390.5(16)
_cod_original_sg_symbol_H-M P21/c
_cod_database_code 7714685
_shelx_shelxl_version_number 2018/3
_shelx_space_group_comment
;
The symmetry employed for this shelxl refinement is uniquely defined
by the following loop, which should always be used as a source of
symmetry information in preference to the above space-group names.
They are only intended as comments.
;
_shelx_estimated_absorpt_t_max 0.890
_shelx_estimated_absorpt_t_min 0.868
_olex2_refinement_description
;
1. Fixed Uiso
 At 1.2 times of:
  All C(H) groups, All C(H,H) groups
 At 1.5 times of:
  All C(H,H,H) groups
2. Restrained distances
 O2A-C3 \\sim O2B-C3
 with sigma of 0.02
 Fe1-O4A \\sim Fe1-O4B
 with sigma of 0.02
 O5B-N4B \\sim O5A-N4A
 with sigma of 0.02
 O4B-N4B \\sim O4A-N4A
 with sigma of 0.02
3. Uiso/Uaniso restraints and constraints
Uanis(C3) = Uanis(O2B) = Uanis(O2A)
Uanis(O5B) = Uanis(O5A) = Uanis(N4B) = Uanis(N4A) = Uanis(O4B) = Uanis(O4A)
4. Others
 Sof(O2B)=Sof(O4B)=Sof(N4B)=Sof(O5B)=Sof(H3B)=1-FVAR(1)
 Sof(O2A)=Sof(O4A)=Sof(N4A)=Sof(O5A)=Sof(H3A)=FVAR(1)
5.a Secondary CH2 refined with riding coordinates:
 C9(H9A,H9B), C10(H10A,H10B), C16(H16A,H16B)
5.b Aromatic/amide H refined with riding coordinates:
 C3(H3A), C3(H3B), C4(H4), C7(H7), C12(H12), C13(H13), C14(H14), C15(H15),
 C18(H18), C19(H19), C20(H20), C21(H21)
5.c Idealised Me refined as rotating group:
 C6(H6A,H6B,H6C)
;
_smtbx_masks_void_probe_radius 1.2
_smtbx_masks_void_truncation_radius 1.2
_olex2_submission_special_instructions 'No special instructions were received'

loop_
_space_group_symop_operation_xyz
'x, y, z'
'-x, y+1/2, -z+1/2'
'-x, -y, -z'
'x, -y-1/2, z-1/2'

loop_
_atom_site_label
_atom_site_type_symbol
_atom_site_fract_x
_atom_site_fract_y
_atom_site_fract_z
_atom_site_U_iso_or_equiv
_atom_site_adp_type
_atom_site_occupancy
_atom_site_site_symmetry_order
_atom_site_calc_flag
_atom_site_refinement_flags_posn
_atom_site_refinement_flags_adp
_atom_site_refinement_flags_occupancy
_atom_site_disorder_assembly
_atom_site_disorder_group
Fe1 Fe 0.41650(4) 0.59546(3) 0.52094(3) 0.05260(19) Uani 1 1 d D . . . .
O1 O 0.5289(2) 0.68628(13) 0.49087(14) 0.0571(5) Uani 1 1 d . . . . .
O2A O 0.8937(6) 0.7577(5) 0.5720(6) 0.0858(10) Uani 0.556(9) 1 d D . . A 1
O2B O 0.8981(7) 0.7411(6) 0.6144(7) 0.0858(10) Uani 0.444(9) 1 d D . . A 2
O3 O 0.500000 0.500000 0.500000 0.0543(7) Uani 1 2 d S T P A .
O4A O 0.2784(9) 0.5884(5) 0.4044(6) 0.0731(7) Uani 0.556(9) 1 d D . . A 1
N4A N 0.2892(8) 0.6338(7) 0.3476(5) 0.0731(7) Uani 0.556(9) 1 d D . . A 1
O5A O 0.2319(7) 0.6033(4) 0.2566(4) 0.0731(7) Uani 0.556(9) 1 d D . . A 1
O4B O 0.2825(11) 0.6087(6) 0.3961(8) 0.0731(7) Uani 0.444(9) 1 d D . . A 2
N4B N 0.3085(9) 0.6234(9) 0.3289(7) 0.0731(7) Uani 0.444(9) 1 d D . . A 2
O5B O 0.1952(7) 0.6259(6) 0.2659(5) 0.0731(7) Uani 0.444(9) 1 d D . . A 2
N1 N 0.2981(3) 0.69933(18) 0.5751(2) 0.0667(8) Uani 1 1 d . . . . .
N2 N 0.5145(3) 0.61678(16) 0.66233(18) 0.0561(7) Uani 1 1 d . . . . .
N3 N 0.2618(3) 0.53137(19) 0.5764(2) 0.0668(8) Uani 1 1 d . . . . .
C1 C 0.5517(4) 0.76096(19) 0.5337(2) 0.0563(8) Uani 1 1 d . . . . .
C2 C 0.6765(4) 0.7894(2) 0.5661(2) 0.0621(9) Uani 1 1 d . . . . .
C3 C 0.7840(4) 0.7327(3) 0.5640(3) 0.0858(10) Uani 1 1 d D . . . .
H3A H 0.767820 0.673338 0.556089 0.103 Uiso 0.556(9) 1 calc R . . A 1
H3B H 0.770157 0.685634 0.522488 0.103 Uiso 0.444(9) 1 calc R . . A 2
C4 C 0.6985(4) 0.8713(2) 0.6049(3) 0.0731(10) Uani 1 1 d . . . . .
H4 H 0.784293 0.889973 0.624640 0.088 Uiso 1 1 calc R . . . .
C5 C 0.6006(5) 0.9252(2) 0.6152(3) 0.0756(11) Uani 1 1 d . . . . .
C6 C 0.6234(5) 1.0142(2) 0.6556(3) 0.0983(15) Uani 1 1 d . . . . .
H6A H 0.578185 1.055880 0.611456 0.147 Uiso 1 1 calc GR . . . .
H6B H 0.715449 1.026613 0.667093 0.147 Uiso 1 1 calc GR . . . .
H6C H 0.591365 1.017507 0.714225 0.147 Uiso 1 1 calc GR . . . .
C7 C 0.4766(5) 0.8941(2) 0.5885(3) 0.0742(11) Uani 1 1 d . . . . .
H7 H 0.407121 0.929425 0.597372 0.089 Uiso 1 1 calc R . . . .
C8 C 0.4494(4) 0.8139(2) 0.5497(2) 0.0641(9) Uani 1 1 d . . . . .
C9 C 0.3148(4) 0.7804(2) 0.5248(3) 0.0772(11) Uani 1 1 d . . . . .
H9A H 0.254544 0.823876 0.540673 0.093 Uiso 1 1 calc R . . . .
H9B H 0.293660 0.770245 0.456907 0.093 Uiso 1 1 calc R . . . .
C10 C 0.1636(4) 0.6696(3) 0.5541(3) 0.0847(12) Uani 1 1 d . . . . .
H10A H 0.129955 0.674618 0.486566 0.102 Uiso 1 1 calc R . . . .
H10B H 0.109933 0.705338 0.587643 0.102 Uiso 1 1 calc R . . . .
C11 C 0.1579(4) 0.5784(3) 0.5839(3) 0.0760(11) Uani 1 1 d . . . . .
C12 C 0.0544(4) 0.5442(3) 0.6166(3) 0.0928(14) Uani 1 1 d . . . . .
H12 H -0.017965 0.578686 0.620759 0.111 Uiso 1 1 calc R . . . .
C13 C 0.0574(5) 0.4593(3) 0.6433(3) 0.0978(15) Uani 1 1 d . . . . .
H13 H -0.012416 0.434677 0.666351 0.117 Uiso 1 1 calc R . . . .
C14 C 0.1639(5) 0.4114(3) 0.6358(3) 0.0884(13) Uani 1 1 d . . . . .
H14 H 0.168595 0.353035 0.653632 0.106 Uiso 1 1 calc R . . . .
C15 C 0.2646(4) 0.4495(2) 0.6018(3) 0.0723(10) Uani 1 1 d . . . . .
H15 H 0.337671 0.416075 0.596458 0.087 Uiso 1 1 calc R . . . .
C16 C 0.3391(4) 0.7104(2) 0.6775(2) 0.0715(10) Uani 1 1 d . . . . .
H16A H 0.332972 0.771495 0.693261 0.086 Uiso 1 1 calc R . . . .
H16B H 0.280138 0.678215 0.709898 0.086 Uiso 1 1 calc R . . . .
C17 C 0.4726(4) 0.6805(2) 0.7113(2) 0.0619(9) Uani 1 1 d . . . . .
C18 C 0.5474(5) 0.7116(2) 0.7920(3) 0.0791(11) Uani 1 1 d . . . . .
H18 H 0.517415 0.757052 0.825353 0.095 Uiso 1 1 calc R . . . .
C19 C 0.6639(5) 0.6763(3) 0.8226(3) 0.0951(14) Uani 1 1 d . . . . .
H19 H 0.715782 0.696511 0.878298 0.114 Uiso 1 1 calc R . . . .
C20 C 0.7075(5) 0.6108(3) 0.7730(3) 0.0943(14) Uani 1 1 d . . . . .
H20 H 0.788871 0.585224 0.793952 0.113 Uiso 1 1 calc R . . . .
C21 C 0.6298(4) 0.5838(2) 0.6926(3) 0.0726(10) Uani 1 1 d . . . . .
H21 H 0.659710 0.539857 0.657244 0.087 Uiso 1 1 calc R . . . .

loop_
_atom_site_aniso_label
_atom_site_aniso_U_11
_atom_site_aniso_U_22
_atom_site_aniso_U_33
_atom_site_aniso_U_23
_atom_site_aniso_U_13
_atom_site_aniso_U_12
Fe1 0.0655(3) 0.0481(3) 0.0486(3) -0.00459(18) 0.0220(2) 0.0090(2)
O1 0.0783(15) 0.0494(12) 0.0496(12) -0.0025(9) 0.0272(11) 0.0082(11)
O2A 0.0827(16) 0.085(2) 0.096(3) -0.011(2) 0.034(2) 0.0038(16)
O2B 0.0827(16) 0.085(2) 0.096(3) -0.011(2) 0.034(2) 0.0038(16)
O3 0.0695(19) 0.0478(16) 0.0480(16) -0.0064(13) 0.0169(15) 0.0049(14)
O4A 0.0778(14) 0.062(3) 0.0826(17) 0.0026(13) 0.0236(13) 0.0072(16)
N4A 0.0778(14) 0.062(3) 0.0826(17) 0.0026(13) 0.0236(13) 0.0072(16)
O5A 0.0778(14) 0.062(3) 0.0826(17) 0.0026(13) 0.0236(13) 0.0072(16)
O4B 0.0778(14) 0.062(3) 0.0826(17) 0.0026(13) 0.0236(13) 0.0072(16)
N4B 0.0778(14) 0.062(3) 0.0826(17) 0.0026(13) 0.0236(13) 0.0072(16)
O5B 0.0778(14) 0.062(3) 0.0826(17) 0.0026(13) 0.0236(13) 0.0072(16)
N1 0.0738(19) 0.0604(17) 0.0728(19) -0.0040(14) 0.0319(16) 0.0167(14)
N2 0.0792(19) 0.0471(13) 0.0468(14) -0.0044(11) 0.0243(14) 0.0072(13)
N3 0.0741(19) 0.0672(18) 0.0661(18) -0.0157(14) 0.0319(15) -0.0041(15)
C1 0.084(2) 0.0448(16) 0.0457(17) 0.0024(13) 0.0275(16) 0.0088(15)
C2 0.086(2) 0.0493(17) 0.0578(19) -0.0016(14) 0.0305(18) 0.0068(17)
C3 0.0827(16) 0.085(2) 0.096(3) -0.011(2) 0.034(2) 0.0038(16)
C4 0.103(3) 0.058(2) 0.063(2) -0.0027(17) 0.026(2) -0.003(2)
C5 0.126(4) 0.0472(18) 0.057(2) 0.0011(15) 0.025(2) 0.013(2)
C6 0.164(5) 0.053(2) 0.080(3) -0.0089(19) 0.026(3) 0.009(3)
C7 0.114(3) 0.053(2) 0.060(2) 0.0064(16) 0.027(2) 0.032(2)
C8 0.089(3) 0.0498(18) 0.0585(19) 0.0071(15) 0.0284(18) 0.0211(17)
C9 0.092(3) 0.063(2) 0.082(3) 0.0059(19) 0.031(2) 0.034(2)
C10 0.070(2) 0.092(3) 0.100(3) -0.008(2) 0.036(2) 0.020(2)
C11 0.072(2) 0.083(3) 0.080(3) -0.019(2) 0.032(2) 0.000(2)
C12 0.072(3) 0.116(4) 0.099(3) -0.021(3) 0.040(2) -0.010(3)
C13 0.094(3) 0.112(4) 0.099(3) -0.030(3) 0.048(3) -0.034(3)
C14 0.108(3) 0.081(3) 0.085(3) -0.020(2) 0.042(3) -0.029(2)
C15 0.088(3) 0.065(2) 0.071(2) -0.0202(18) 0.033(2) -0.0098(19)
C16 0.098(3) 0.059(2) 0.069(2) -0.0108(17) 0.046(2) 0.0103(19)
C17 0.096(3) 0.0497(17) 0.0479(18) -0.0049(14) 0.0337(18) -0.0007(17)
C18 0.123(4) 0.064(2) 0.057(2) -0.0147(18) 0.035(2) -0.006(2)
C19 0.127(4) 0.101(3) 0.054(2) -0.025(2) 0.007(2) -0.006(3)
C20 0.113(4) 0.099(3) 0.065(3) -0.016(2) 0.000(2) 0.020(3)
C21 0.098(3) 0.065(2) 0.055(2) -0.0105(16) 0.013(2) 0.011(2)

loop_
_atom_type_symbol
_atom_type_description
_atom_type_scat_dispersion_real
_atom_type_scat_dispersion_imag
_atom_type_scat_source
C C 0.0033 0.0016 'International Tables Vol C Tables 4.2.6.8 and 6.1.1.4'
H H 0.0000 0.0000 'International Tables Vol C Tables 4.2.6.8 and 6.1.1.4'
Fe Fe 0.3463 0.8444 'International Tables Vol C Tables 4.2.6.8 and 6.1.1.4'
N N 0.0061 0.0033 'International Tables Vol C Tables 4.2.6.8 and 6.1.1.4'
O O 0.0106 0.0060 'International Tables Vol C Tables 4.2.6.8 and 6.1.1.4'

loop_
_geom_angle_atom_site_label_1
_geom_angle_atom_site_label_2
_geom_angle_atom_site_label_3
_geom_angle
_geom_angle_site_symmetry_1
_geom_angle_site_symmetry_3
_geom_angle_publ_flag
O1 Fe1 O4A 103.1(2) . . ?
O1 Fe1 O4B 94.4(3) . . ?
O1 Fe1 N1 87.48(10) . . ?
O1 Fe1 N2 84.02(10) . . ?
O1 Fe1 N3 160.08(10) . . ?
O3 Fe1 O1 103.17(7) . . ?
O3 Fe1 O4A 96.6(3) . . ?
O3 Fe1 O4B 102.2(4) . . ?
O3 Fe1 N1 166.85(8) . . ?
O3 Fe1 N2 97.21(7) . . ?
O3 Fe1 N3 96.15(8) . . ?
O4A Fe1 N1 88.3(4) . . ?
O4A Fe1 N2 162.6(4) . . ?
O4A Fe1 N3 79.2(3) . . ?
O4B Fe1 N1 84.4(4) . . ?
O4B Fe1 N2 160.4(4) . . ?
O4B Fe1 N3 86.1(3) . . ?
N2 Fe1 N1 76.00(11) . . ?
N2 Fe1 N3 88.85(11) . . ?
N3 Fe1 N1 72.73(11) . . ?
C1 O1 Fe1 126.94(19) . . ?
Fe1 O3 Fe1 180.00(3) 3_666 . ?
N4A O4A Fe1 115.6(6) . . ?
O4A N4A O5A 113.1(12) . . ?
N4B O4B Fe1 123.9(10) . . ?
O4B N4B O5B 105.9(9) . . ?
C9 N1 Fe1 108.3(2) . . ?
C10 N1 Fe1 105.9(2) . . ?
C10 N1 C9 111.3(3) . . ?
C10 N1 C16 109.8(3) . . ?
C16 N1 Fe1 110.6(2) . . ?
C16 N1 C9 110.8(3) . . ?
C17 N2 Fe1 118.2(2) . . ?
C21 N2 Fe1 120.8(2) . . ?
C21 N2 C17 119.0(3) . . ?
C11 N3 Fe1 117.2(3) . . ?
C15 N3 Fe1 124.1(3) . . ?
C15 N3 C11 118.7(3) . . ?
O1 C1 C2 121.5(3) . . ?
O1 C1 C8 120.8(3) . . ?
C2 C1 C8 117.7(3) . . ?
C1 C2 C3 119.9(3) . . ?
C1 C2 C4 120.4(3) . . ?
C4 C2 C3 119.6(4) . . ?
O2A C3 C2 123.0(5) . . ?
O2A C3 H3A 118.5 . . ?
O2B C3 C2 125.4(5) . . ?
O2B C3 H3B 117.3 . . ?
C2 C3 H3A 118.5 . . ?
C2 C3 H3B 117.3 . . ?
C2 C4 H4 118.9 . . ?
C5 C4 C2 122.3(4) . . ?
C5 C4 H4 118.9 . . ?
C4 C5 C6 122.6(5) . . ?
C4 C5 C7 116.9(4) . . ?
C7 C5 C6 120.5(4) . . ?
C5 C6 H6A 109.5 . . ?
C5 C6 H6B 109.5 . . ?
C5 C6 H6C 109.5 . . ?
H6A C6 H6B 109.5 . . ?
H6A C6 H6C 109.5 . . ?
H6B C6 H6C 109.5 . . ?
C5 C7 H7 118.4 . . ?
C8 C7 C5 123.2(4) . . ?
C8 C7 H7 118.4 . . ?
C1 C8 C9 118.6(3) . . ?
C7 C8 C1 119.2(4) . . ?
C7 C8 C9 122.2(3) . . ?
N1 C9 C8 111.8(3) . . ?
N1 C9 H9A 109.3 . . ?
N1 C9 H9B 109.3 . . ?
C8 C9 H9A 109.3 . . ?
C8 C9 H9B 109.3 . . ?
H9A C9 H9B 107.9 . . ?
N1 C10 H10A 109.8 . . ?
N1 C10 H10B 109.8 . . ?
N1 C10 C11 109.2(3) . . ?
H10A C10 H10B 108.3 . . ?
C11 C10 H10A 109.8 . . ?
C11 C10 H10B 109.8 . . ?
N3 C11 C10 114.9(3) . . ?
N3 C11 C12 122.0(4) . . ?
C12 C11 C10 123.1(4) . . ?
C11 C12 H12 120.3 . . ?
C11 C12 C13 119.4(4) . . ?
C13 C12 H12 120.3 . . ?
C12 C13 H13 120.7 . . ?
C14 C13 C12 118.5(4) . . ?
C14 C13 H13 120.7 . . ?
C13 C14 H14 120.3 . . ?
C13 C14 C15 119.3(4) . . ?
C15 C14 H14 120.3 . . ?
N3 C15 C14 122.1(4) . . ?
N3 C15 H15 119.0 . . ?
C14 C15 H15 119.0 . . ?
N1 C16 H16A 109.1 . . ?
N1 C16 H16B 109.1 . . ?
H16A C16 H16B 107.8 . . ?
C17 C16 N1 112.5(3) . . ?
C17 C16 H16A 109.1 . . ?
C17 C16 H16B 109.1 . . ?
N2 C17 C16 116.3(3) . . ?
N2 C17 C18 121.2(4) . . ?
C18 C17 C16 122.3(3) . . ?
C17 C18 H18 120.5 . . ?
C19 C18 C17 118.9(4) . . ?
C19 C18 H18 120.5 . . ?
C18 C19 H19 119.9 . . ?
C18 C19 C20 120.2(4) . . ?
C20 C19 H19 119.9 . . ?
C19 C20 H20 121.0 . . ?
C21 C20 C19 118.0(4) . . ?
C21 C20 H20 121.0 . . ?
N2 C21 C20 122.6(4) . . ?
N2 C21 H21 118.7 . . ?
C20 C21 H21 118.7 . . ?

loop_
_geom_bond_atom_site_label_1
_geom_bond_atom_site_label_2
_geom_bond_distance
_geom_bond_site_symmetry_2
_geom_bond_publ_flag
Fe1 O1 1.958(2) . ?
Fe1 O3 1.7936(7) . ?
Fe1 O4A 2.037(7) . ?
Fe1 O4B 2.109(9) . ?
Fe1 N1 2.285(3) . ?
Fe1 N2 2.163(3) . ?
Fe1 N3 2.202(3) . ?
O1 C1 1.329(4) . ?
O2A C3 1.213(7) . ?
O2B C3 1.304(8) . ?
O4A N4A 1.114(9) . ?
N4A O5A 1.439(9) . ?
O4B N4B 1.092(10) . ?
N4B O5B 1.375(11) . ?
N1 C9 1.495(5) . ?
N1 C10 1.480(5) . ?
N1 C16 1.490(5) . ?
N2 C17 1.350(4) . ?
N2 C21 1.327(5) . ?
N3 C11 1.347(5) . ?
N3 C15 1.335(5) . ?
C1 C2 1.395(5) . ?
C1 C8 1.420(4) . ?
C2 C3 1.451(5) . ?
C2 C4 1.406(5) . ?
C3 H3A 0.9500 . ?
C3 H3B 0.9500 . ?
C4 H4 0.9500 . ?
C4 C5 1.367(6) . ?
C5 C6 1.517(5) . ?
C5 C7 1.391(6) . ?
C6 H6A 0.9800 . ?
C6 H6B 0.9800 . ?
C6 H6C 0.9800 . ?
C7 H7 0.9500 . ?
C7 C8 1.388(5) . ?
C8 C9 1.502(6) . ?
C9 H9A 0.9900 . ?
C9 H9B 0.9900 . ?
C10 H10A 0.9900 . ?
C10 H10B 0.9900 . ?
C10 C11 1.498(6) . ?
C11 C12 1.383(6) . ?
C12 H12 0.9500 . ?
C12 C13 1.386(7) . ?
C13 H13 0.9500 . ?
C13 C14 1.378(7) . ?
C14 H14 0.9500 . ?
C14 C15 1.393(5) . ?
C15 H15 0.9500 . ?
C16 H16A 0.9900 . ?
C16 H16B 0.9900 . ?
C16 C17 1.488(5) . ?
C17 C18 1.385(5) . ?
C18 H18 0.9500 . ?
C18 C19 1.354(6) . ?
C19 H19 0.9500 . ?
C19 C20 1.385(6) . ?
C20 H20 0.9500 . ?
C20 C21 1.373(6) . ?
C21 H21 0.9500 . ?

loop_
_geom_torsion_atom_site_label_1
_geom_torsion_atom_site_label_2
_geom_torsion_atom_site_label_3
_geom_torsion_atom_site_label_4
_geom_torsion
_geom_torsion_site_symmetry_1
_geom_torsion_site_symmetry_2
_geom_torsion_site_symmetry_3
_geom_torsion_site_symmetry_4
_geom_torsion_publ_flag
Fe1 O1 C1 C2 128.2(3) . . . . ?
Fe1 O1 C1 C8 -50.5(4) . . . . ?
Fe1 O4A N4A O5A 153.0(7) . . . . ?
Fe1 O4B N4B O5B 179.6(5) . . . . ?
Fe1 N1 C9 C8 -67.1(3) . . . . ?
Fe1 N1 C10 C11 47.3(4) . . . . ?
Fe1 N1 C16 C17 23.2(4) . . . . ?
Fe1 N2 C17 C16 20.3(4) . . . . ?
Fe1 N2 C17 C18 -163.9(3) . . . . ?
Fe1 N2 C21 C20 164.7(3) . . . . ?
Fe1 N3 C11 C10 -0.9(5) . . . . ?
Fe1 N3 C11 C12 179.1(3) . . . . ?
Fe1 N3 C15 C14 -179.5(3) . . . . ?
O1 C1 C2 C3 -7.9(5) . . . . ?
O1 C1 C2 C4 175.2(3) . . . . ?
O1 C1 C8 C7 -175.4(3) . . . . ?
O1 C1 C8 C9 5.3(4) . . . . ?
N1 C10 C11 N3 -32.5(5) . . . . ?
N1 C10 C11 C12 147.5(4) . . . . ?
N1 C16 C17 N2 -29.1(4) . . . . ?
N1 C16 C17 C18 155.2(3) . . . . ?
N2 C17 C18 C19 -1.0(6) . . . . ?
N3 C11 C12 C13 0.5(7) . . . . ?
C1 C2 C3 O2A 163.9(6) . . . . ?
C1 C2 C3 O2B -159.2(7) . . . . ?
C1 C2 C4 C5 2.0(5) . . . . ?
C1 C8 C9 N1 58.1(4) . . . . ?
C2 C1 C8 C7 5.8(5) . . . . ?
C2 C1 C8 C9 -173.5(3) . . . . ?
C2 C4 C5 C6 -179.0(3) . . . . ?
C2 C4 C5 C7 2.3(5) . . . . ?
C3 C2 C4 C5 -175.0(4) . . . . ?
C4 C2 C3 O2A -19.2(8) . . . . ?
C4 C2 C3 O2B 17.7(8) . . . . ?
C4 C5 C7 C8 -2.5(6) . . . . ?
C5 C7 C8 C1 -1.6(5) . . . . ?
C5 C7 C8 C9 177.6(4) . . . . ?
C6 C5 C7 C8 178.8(3) . . . . ?
C7 C8 C9 N1 -121.1(3) . . . . ?
C8 C1 C2 C3 170.9(3) . . . . ?
C8 C1 C2 C4 -6.0(5) . . . . ?
C9 N1 C10 C11 164.8(3) . . . . ?
C9 N1 C16 C17 -96.9(3) . . . . ?
C10 N1 C9 C8 176.8(3) . . . . ?
C10 N1 C16 C17 139.7(3) . . . . ?
C10 C11 C12 C13 -179.5(4) . . . . ?
C11 N3 C15 C14 -0.1(6) . . . . ?
C11 C12 C13 C14 -0.3(7) . . . . ?
C12 C13 C14 C15 0.0(7) . . . . ?
C13 C14 C15 N3 0.3(6) . . . . ?
C15 N3 C11 C10 179.7(4) . . . . ?
C15 N3 C11 C12 -0.3(6) . . . . ?
C16 N1 C9 C8 54.4(4) . . . . ?
C16 N1 C10 C11 -72.2(4) . . . . ?
C16 C17 C18 C19 174.5(4) . . . . ?
C17 N2 C21 C20 1.3(6) . . . . ?
C17 C18 C19 C20 0.8(7) . . . . ?
C18 C19 C20 C21 0.4(7) . . . . ?
C19 C20 C21 N2 -1.5(7) . . . . ?
C21 N2 C17 C16 -175.8(3) . . . . ?
C21 N2 C17 C18 0.0(5) . . . . ?

loop_
_smtbx_masks_void_nr
_smtbx_masks_void_average_x
_smtbx_masks_void_average_y
_smtbx_masks_void_average_z
_smtbx_masks_void_volume
_smtbx_masks_void_count_electrons
_smtbx_masks_void_content
1 0.000 0.000 0.500 221.8 43.0 ?
2 0.000 0.500 0.000 221.8 43.0 ?
